data_7119409
loop_
_publ_author_name
'Aggarwal, Himanshu'
'Das, Raj Kumar'
'Engel, Emile R.'
'Barbour, Leonard J.'

_publ_section_title
;
 A five-fold interpenetrated metal-organic framework showing a large
 variation in thermal expansion behaviour owing to dramatic structural
 transformation upon dehydration-rehydration.
;
_journal_issue 5
_journal_name_full 'Chemical communications (Cambridge, England)'
_journal_page_first 861
_journal_page_last 864
_journal_paper_doi 10.1039/c6cc07995d
_journal_volume 53
_journal_year 2017
_chemical_formula_moiety 'C16 H14 N2 O4 Zn, H2 O'
_chemical_formula_sum 'C16 H16 N2 O5 Zn'
_chemical_formula_weight 381.68
_chemical_name_systematic
; 
 ? 
;
_space_group_IT_number 2
_symmetry_cell_setting triclinic
_symmetry_space_group_name_Hall '-P 1'
_symmetry_space_group_name_H-M 'P -1'
_atom_sites_solution_hydrogens geom
_atom_sites_solution_primary direct
_atom_sites_solution_secondary difmap
_audit_creation_method SHELXL-97
_audit_update_record
;
2016-05-18 deposited with the CCDC.
2016-12-06 downloaded from the CCDC.
;
_cell_angle_alpha 90.4570(10)
_cell_angle_beta 110.3660(10)
_cell_angle_gamma 100.7520(10)
_cell_formula_units_Z 2
_cell_length_a 8.3703(2)
_cell_length_b 9.2341(2)
_cell_length_c 11.1634(3)
_cell_measurement_reflns_used 7319
_cell_measurement_temperature 100(2)
_cell_measurement_theta_max 26.01
_cell_measurement_theta_min 2.25
_cell_volume 792.21(3)
_computing_cell_refinement 'SAINT (Bruker, 2009)'
_computing_data_reduction SAINT
_computing_molecular_graphics 'X-Seed (Barbour 2001)'
_computing_structure_refinement 'SHELXL-97 (Sheldrick, 1997)'
_computing_structure_solution 'SHELXS-97 (Sheldrick, 1990)'
_diffrn_ambient_temperature 100(2)
_diffrn_measured_fraction_theta_full 0.999
_diffrn_measured_fraction_theta_max 0.999
_diffrn_measurement_device_type 'CCD area detector'
_diffrn_measurement_method 'phi and omega scans'
_diffrn_radiation_monochromator graphite
_diffrn_radiation_source 'fine-focus sealed tube'
_diffrn_radiation_type MoK\a
_diffrn_radiation_wavelength 0.71073
_diffrn_reflns_av_R_equivalents 0.0180
_diffrn_reflns_av_sigmaI/netI 0.0167
_diffrn_reflns_limit_h_max 10
_diffrn_reflns_limit_h_min -9
_diffrn_reflns_limit_k_max 11
_diffrn_reflns_limit_k_min -11
_diffrn_reflns_limit_l_max 13
_diffrn_reflns_limit_l_min -13
_diffrn_reflns_number 10622
_diffrn_reflns_theta_full 26.04
_diffrn_reflns_theta_max 26.04
_diffrn_reflns_theta_min 1.95
_exptl_absorpt_coefficient_mu 1.579
_exptl_absorpt_correction_T_max 0.8210
_exptl_absorpt_correction_T_min 0.3579
_exptl_absorpt_correction_type multi-scan
_exptl_absorpt_process_details SADABS
_exptl_crystal_colour colorless
_exptl_crystal_density_diffrn 1.600
_exptl_crystal_density_method 'not measured'
_exptl_crystal_description plate
_exptl_crystal_F_000 392
_exptl_crystal_size_max 0.819
_exptl_crystal_size_mid 0.220
_exptl_crystal_size_min 0.130
_refine_diff_density_max 0.424
_refine_diff_density_min -0.269
_refine_diff_density_rms 0.055
_refine_ls_extinction_method none
_refine_ls_goodness_of_fit_ref 1.032
_refine_ls_hydrogen_treatment refU
_refine_ls_matrix_type full
_refine_ls_number_parameters 219
_refine_ls_number_reflns 3120
_refine_ls_number_restraints 0
_refine_ls_restrained_S_all 1.032
_refine_ls_R_factor_all 0.0225
_refine_ls_R_factor_gt 0.0217
_refine_ls_shift/su_max 0.041
_refine_ls_shift/su_mean 0.002
_refine_ls_structure_factor_coef Fsqd
_refine_ls_weighting_details 'calc w=1/[\s^2^(Fo^2^)+(0.0265P)^2^+0.6762P] where P=(Fo^2^+2Fc^2^)/3'
_refine_ls_weighting_scheme calc
_refine_ls_wR_factor_gt 0.0556
_refine_ls_wR_factor_ref 0.0560
_reflns_number_gt 3006
_reflns_number_total 3120
_reflns_threshold_expression >2sigma(I)
_cod_data_source_file c6cc07995d2.cif
_cod_data_source_block LJB_1H2O_100K-R
_cod_depositor_comments
;
The following automatic conversions were performed:

'_symmetry_cell_setting' value 'Triclinic' changed to 'triclinic'
according to
/usr/data/users/saulius/crontab/automatic-downloads/rss-feeds/RSC/lib/dictionaries/cif_core.dic
dictionary named 'cif_core.dic' version 2.4.2 from 2011-04-26.

Automatic conversion script
Id: cif_fix_values 4268 2015-11-12 08:31:59Z antanas 
;
_cod_original_sg_symbol_H-M P-1
_cod_database_code 7119409

loop_
_symmetry_equiv_pos_as_xyz
'x, y, z'
'-x, -y, -z'

loop_
_atom_site_label
_atom_site_type_symbol
_atom_site_fract_x
_atom_site_fract_y
_atom_site_fract_z
_atom_site_U_iso_or_equiv
_atom_site_adp_type
_atom_site_occupancy
_atom_site_symmetry_multiplicity
_atom_site_calc_flag
_atom_site_refinement_flags
Zn1 Zn -0.00798(2) 0.652675(19) 0.782020(17) 0.01125(7) Uani 1 1 d .
O1 O 0.17278(15) 0.60970(13) 0.94140(11) 0.0157(2) Uani 1 1 d .
O3 O 0.11503(16) 0.83320(13) 0.72784(12) 0.0192(3) Uani 1 1 d .
O2 O 0.25737(16) 0.52811(14) 0.79016(11) 0.0194(3) Uani 1 1 d .
O4 O -0.14355(17) 0.76724(13) 0.57546(12) 0.0209(3) Uani 1 1 d .
N2 N -0.16046(18) 0.74213(15) 0.86098(13) 0.0131(3) Uani 1 1 d .
N1 N -0.15349(17) 0.45785(15) 0.68631(13) 0.0126(3) Uani 1 1 d .
C1 C 0.2793(2) 0.55335(17) 0.90475(16) 0.0144(3) Uani 1 1 d .
C5 C -0.1841(2) 0.42650(18) 0.56141(16) 0.0156(3) Uani 1 1 d .
H5 H -0.1487 0.5026 0.5138 0.019 Uiso 1 1 calc R
C3 C -0.0008(2) 0.85458(18) 0.62294(16) 0.0156(3) Uani 1 1 d .
O1W O 0.3624(2) 0.29547(18) 0.69174(15) 0.0408(4) Uani 1 1 d .
C4 C 0.0430(2) 0.99078(18) 0.56084(17) 0.0160(3) Uani 1 1 d .
H4 H 0.1362 1.0675 0.6102 0.019 Uiso 1 1 calc R
C9 C -0.2059(2) 0.34927(19) 0.75138(16) 0.0172(3) Uani 1 1 d .
H9 H -0.1868 0.3702 0.8393 0.021 Uiso 1 1 calc R
C6 C -0.2650(2) 0.28802(19) 0.49978(16) 0.0160(3) Uani 1 1 d .
H6 H -0.2849 0.2706 0.4113 0.019 Uiso 1 1 calc R
C13 C -0.3584(2) 0.86996(17) 0.97289(16) 0.0149(3) Uani 1 1 d .
C11 C -0.3254(2) 0.75098(18) 0.79312(16) 0.0152(3) Uani 1 1 d .
H11 H -0.3747 0.7122 0.7061 0.018 Uiso 1 1 calc R
C12 C -0.4262(2) 0.81438(19) 0.84502(16) 0.0166(3) Uani 1 1 d .
H12 H -0.5418 0.8200 0.7934 0.020 Uiso 1 1 calc R
C14 C -0.1871(2) 0.86174(19) 1.04231(17) 0.0192(4) Uani 1 1 d .
H14 H -0.1347 0.8995 1.1296 0.023 Uiso 1 1 calc R
C10 C -0.4056(2) 0.02083(18) 0.50272(17) 0.0180(4) Uani 1 1 d .
H10A H -0.3396 -0.0521 0.5503 0.022 Uiso 1 1 calc R
H10B H -0.4041 0.0164 0.4145 0.022 Uiso 1 1 calc R
C2 C 0.4349(2) 0.52297(18) 1.01060(16) 0.0161(3) Uani 1 1 d .
H2 H 0.4410 0.5370 1.0966 0.019 Uiso 1 1 calc R
C15 C -0.0936(2) 0.79833(19) 0.98358(17) 0.0182(3) Uani 1 1 d .
H15 H 0.0237 0.7943 1.0323 0.022 Uiso 1 1 calc R
C7 C -0.3173(2) 0.17405(18) 0.56708(16) 0.0156(3) Uani 1 1 d .
C16 C -0.4688(2) 0.93313(19) 1.03290(17) 0.0179(4) Uani 1 1 d .
H16A H -0.4004 0.9626 1.1246 0.021 Uiso 1 1 calc R
H16B H -0.5709 0.8559 1.0277 0.021 Uiso 1 1 calc R
C8 C -0.2866(2) 0.20801(19) 0.69573(17) 0.0194(4) Uani 1 1 d .
H8 H -0.3212 0.1340 0.7454 0.023 Uiso 1 1 calc R
H1W1 H 0.3167 0.3687 0.7187 0.061(9) Uiso 1 1 d R
H2W1 H 0.3011 0.2829 0.6059 0.073(10) Uiso 1 1 d R

loop_
_atom_site_aniso_label
_atom_site_aniso_U_11
_atom_site_aniso_U_22
_atom_site_aniso_U_33
_atom_site_aniso_U_23
_atom_site_aniso_U_13
_atom_site_aniso_U_12
Zn1 0.01143(10) 0.01046(10) 0.01128(10) -0.00075(7) 0.00313(7) 0.00269(7)
O1 0.0151(6) 0.0183(6) 0.0140(6) 0.0023(5) 0.0037(5) 0.0071(5)
O3 0.0197(6) 0.0230(6) 0.0185(6) 0.0090(5) 0.0090(5) 0.0085(5)
O2 0.0182(6) 0.0252(6) 0.0138(6) -0.0010(5) 0.0030(5) 0.0076(5)
O4 0.0285(7) 0.0150(6) 0.0176(6) 0.0021(5) 0.0085(5) -0.0001(5)
N2 0.0152(7) 0.0120(6) 0.0133(7) 0.0002(5) 0.0057(5) 0.0042(5)
N1 0.0115(6) 0.0129(6) 0.0126(7) -0.0005(5) 0.0030(5) 0.0032(5)
C1 0.0137(8) 0.0116(7) 0.0167(8) 0.0016(6) 0.0043(7) 0.0016(6)
C5 0.0167(8) 0.0164(8) 0.0139(8) 0.0016(6) 0.0062(7) 0.0027(6)
C3 0.0215(9) 0.0161(8) 0.0150(8) 0.0027(6) 0.0106(7) 0.0094(7)
O1W 0.0431(9) 0.0443(9) 0.0290(8) -0.0106(7) -0.0020(7) 0.0238(8)
C4 0.0177(8) 0.0138(8) 0.0188(8) 0.0020(6) 0.0088(7) 0.0042(6)
C9 0.0202(8) 0.0176(8) 0.0129(8) 0.0009(6) 0.0053(7) 0.0025(7)
C6 0.0167(8) 0.0191(8) 0.0113(8) -0.0029(6) 0.0041(6) 0.0031(6)
C13 0.0193(8) 0.0115(7) 0.0170(8) 0.0029(6) 0.0090(7) 0.0055(6)
C11 0.0161(8) 0.0170(8) 0.0121(8) 0.0007(6) 0.0039(6) 0.0046(6)
C12 0.0148(8) 0.0194(8) 0.0167(8) 0.0030(6) 0.0052(7) 0.0070(7)
C14 0.0208(9) 0.0209(9) 0.0143(8) -0.0042(7) 0.0038(7) 0.0055(7)
C10 0.0169(9) 0.0140(8) 0.0218(9) -0.0042(7) 0.0067(7) 0.0000(6)
C2 0.0168(8) 0.0150(8) 0.0143(8) 0.0018(6) 0.0028(7) 0.0030(6)
C15 0.0151(8) 0.0206(8) 0.0170(8) -0.0029(7) 0.0026(7) 0.0052(7)
C7 0.0118(8) 0.0151(8) 0.0182(8) -0.0030(6) 0.0034(6) 0.0023(6)
C16 0.0224(9) 0.0190(9) 0.0174(8) 0.0029(7) 0.0110(7) 0.0091(7)
C8 0.0231(9) 0.0159(8) 0.0181(9) 0.0023(7) 0.0085(7) -0.0011(7)

loop_
_atom_type_symbol
_atom_type_description
_atom_type_scat_dispersion_real
_atom_type_scat_dispersion_imag
_atom_type_scat_source
C C 0.0033 0.0016 'International Tables Vol C Tables 4.2.6.8 and 6.1.1.4'
H H 0.0000 0.0000 'International Tables Vol C Tables 4.2.6.8 and 6.1.1.4'
N N 0.0061 0.0033 'International Tables Vol C Tables 4.2.6.8 and 6.1.1.4'
O O 0.0106 0.0060 'International Tables Vol C Tables 4.2.6.8 and 6.1.1.4'
Zn Zn 0.2839 1.4301 'International Tables Vol C Tables 4.2.6.8 and 6.1.1.4'

loop_
_geom_angle_atom_site_label_1
_geom_angle_atom_site_label_2
_geom_angle_atom_site_label_3
_geom_angle
_geom_angle_site_symmetry_1
_geom_angle_site_symmetry_3
O1 Zn1 O3 103.30(5) . .
O1 Zn1 N1 108.37(5) . .
O3 Zn1 N1 132.64(5) . .
O1 Zn1 N2 99.82(5) . .
O3 Zn1 N2 101.51(5) . .
N1 Zn1 N2 106.62(5) . .
C1 O1 Zn1 106.06(10) . .
C3 O3 Zn1 102.05(10) . .
C11 N2 C15 117.60(14) . .
C11 N2 Zn1 122.45(11) . .
C15 N2 Zn1 119.92(11) . .
C9 N1 C5 117.75(14) . .
C9 N1 Zn1 119.42(11) . .
C5 N1 Zn1 122.42(11) . .
O2 C1 O1 122.86(15) . .
O2 C1 C2 121.96(15) . .
O1 C1 C2 115.17(14) . .
N1 C5 C6 122.55(15) . .
O4 C3 O3 122.06(15) . .
O4 C3 C4 121.52(15) . .
O3 C3 C4 116.42(15) . .
C4 C4 C3 122.6(2) 2_576 .
N1 C9 C8 122.64(16) . .
C5 C6 C7 120.08(15) . .
C14 C13 C12 117.17(15) . .
C14 C13 C16 121.94(15) . .
C12 C13 C16 120.87(15) . .
N2 C11 C12 122.50(15) . .
C11 C12 C13 120.05(15) . .
C15 C14 C13 119.54(16) . .
C7 C10 C10 112.06(17) . 2_456
C2 C2 C1 122.8(2) 2_667 .
N2 C15 C14 123.12(16) . .
C8 C7 C6 116.89(15) . .
C8 C7 C10 121.62(15) . .
C6 C7 C10 121.48(15) . .
C13 C16 C16 112.08(17) . 2_477
C9 C8 C7 120.08(16) . .

loop_
_geom_bond_atom_site_label_1
_geom_bond_atom_site_label_2
_geom_bond_distance
_geom_bond_site_symmetry_2
Zn1 O1 1.9935(11) .
Zn1 O3 2.0035(12) .
Zn1 N1 2.0267(13) .
Zn1 N2 2.0623(14) .
O1 C1 1.287(2) .
O3 C3 1.279(2) .
O2 C1 1.241(2) .
O4 C3 1.246(2) .
N2 C11 1.342(2) .
N2 C15 1.343(2) .
N1 C9 1.340(2) .
N1 C5 1.346(2) .
C1 C2 1.497(2) .
C5 C6 1.380(2) .
C3 C4 1.489(2) .
C4 C4 1.327(3) 2_576
C9 C8 1.382(2) .
C6 C7 1.390(2) .
C13 C14 1.389(2) .
C13 C12 1.392(2) .
C13 C16 1.506(2) .
C11 C12 1.382(2) .
C14 C15 1.382(2) .
C10 C7 1.513(2) .
C10 C10 1.535(3) 2_456
C2 C2 1.333(3) 2_667
C7 C8 1.390(2) .
C16 C16 1.525(3) 2_477
